data_7132170
loop_
_publ_author_name
'Wang, Yi-Lin'
'Liu, Peng-Xiang'
'Zhang, Huan-Huan'
'Xu, Peng-Fei'
'Luo, Yong-Chun'

_publ_section_title
;
 Synthesis of benzo[<i>f</i>][1,2]thiazepine 1,1-dioxides based on the
 visible-light-mediated aza Patern&#xf2;-B&#xfc;chi reaction of
 benzo[<i>d</i>]isothiazole 1,1-dioxides with alkenes.
;
_journal_name_full 'Chemical communications (Cambridge, England)'
_journal_paper_doi 10.1039/d3cc03745b
_journal_year 2023
_chemical_formula_moiety 'C21 H17 N O2 S'
_chemical_formula_sum 'C21 H17 N O2 S'
_chemical_formula_weight 347.42
_space_group_crystal_system orthorhombic
_space_group_IT_number 61
_space_group_name_Hall '-P 2ac 2ab'
_space_group_name_H-M_alt 'P b c a'
_atom_sites_solution_hydrogens mixed
_atom_sites_solution_primary dual
_audit_creation_date 2023-06-02
_audit_creation_method
;
Olex2 1.3
(compiled 2020.11.12 svn.r5f609507 for OlexSys, GUI svn.r6408)
;
_audit_update_record
;
2023-06-13 deposited with the CCDC.	2023-09-21 downloaded from the CCDC.
;
_cell_angle_alpha 90
_cell_angle_beta 90
_cell_angle_gamma 90
_cell_formula_units_Z 8
_cell_length_a 6.9772(3)
_cell_length_b 19.6390(11)
_cell_length_c 25.1001(11)
_cell_measurement_reflns_used 8917
_cell_measurement_temperature 247(3)
_cell_measurement_theta_max 31.1340
_cell_measurement_theta_min 2.0770
_cell_volume 3439.3(3)
_computing_cell_refinement 'CrysAlisPro 1.171.42.77a (Rigaku OD, 2022)'
_computing_data_collection 'CrysAlisPro 1.171.42.77a (Rigaku OD, 2022)'
_computing_data_reduction 'CrysAlisPro 1.171.42.77a (Rigaku OD, 2022)'
_computing_molecular_graphics 'Olex2 1.3 (Dolomanov et al., 2009)'
_computing_publication_material 'Olex2 1.3 (Dolomanov et al., 2009)'
_computing_structure_refinement 'SHELXL 2018/1 (Sheldrick, 2015)'
_computing_structure_solution 'SHELXT 2018/2 (Sheldrick, 2018)'
_diffrn_ambient_environment N~2~
_diffrn_ambient_temperature 247(3)
_diffrn_detector 'Hybrid Pixel Array Detector'
_diffrn_detector_area_resol_mean 10.0000
_diffrn_detector_type HyPix
_diffrn_measured_fraction_theta_full 0.999
_diffrn_measured_fraction_theta_max 0.829
_diffrn_measurement_details
;
List of Runs (angles in degrees, time in seconds):

  # Type    Start    End  Width  t~exp~   \w     \q     \k     \f   Frames
#--------------------------------------------------------------------------
  1  \w     -2.00  24.00   0.50    9.09    --    3.60 -99.00   0.00   52
  2  \w     -7.00  19.00   0.50    9.09    --    3.60 -99.00 -90.00   52
  3  \w      0.00  69.00   0.50    9.09    --    3.60  37.00  60.00  138
  4  \w    -74.00   6.00   0.50    9.09    --   -6.41 -57.00-120.00  160
;
_diffrn_measurement_device 'four-circle diffractometer'
_diffrn_measurement_device_type 'XtaLAB Synergy R, DW system, HyPix'
_diffrn_measurement_method '\w scans'
_diffrn_orient_matrix_type 'CrysAlisPro convention (1999,Acta A55,543-557)'
_diffrn_orient_matrix_UB_11 0.0264076000
_diffrn_orient_matrix_UB_12 0.0346024000
_diffrn_orient_matrix_UB_13 -0.0031236000
_diffrn_orient_matrix_UB_21 -0.0966434000
_diffrn_orient_matrix_UB_22 0.0084613000
_diffrn_orient_matrix_UB_23 -0.0058630000
_diffrn_orient_matrix_UB_31 -0.0176782000
_diffrn_orient_matrix_UB_32 0.0057368000
_diffrn_orient_matrix_UB_33 0.0274719000
_diffrn_radiation_monochromator mirror
_diffrn_radiation_probe x-ray
_diffrn_radiation_type 'Mo K\a'
_diffrn_radiation_wavelength 0.71073
_diffrn_reflns_av_R_equivalents 0.0761
_diffrn_reflns_av_unetI/netI 0.0494
_diffrn_reflns_Laue_measured_fraction_full 0.999
_diffrn_reflns_Laue_measured_fraction_max 0.829
_diffrn_reflns_limit_h_max 9
_diffrn_reflns_limit_h_min -9
_diffrn_reflns_limit_k_max 27
_diffrn_reflns_limit_k_min -26
_diffrn_reflns_limit_l_max 28
_diffrn_reflns_limit_l_min -35
_diffrn_reflns_number 22015
_diffrn_reflns_point_group_measured_fraction_full 0.999
_diffrn_reflns_point_group_measured_fraction_max 0.829
_diffrn_reflns_theta_full 25.242
_diffrn_reflns_theta_max 30.950
_diffrn_reflns_theta_min 2.074
_diffrn_source 'Rotating-anode X-ray tube'
_diffrn_source_type 'Rigaku (Mo) X-ray Source'
_exptl_absorpt_coefficient_mu 0.202
_exptl_absorpt_correction_T_max 1.00000
_exptl_absorpt_correction_T_min 0.26913
_exptl_absorpt_correction_type multi-scan
_exptl_absorpt_process_details
;
CrysAlisPro 1.171.42.77a (Rigaku Oxford Diffraction, 2022)
Empirical absorption correction using spherical harmonics,
implemented in SCALE3 ABSPACK scaling algorithm.
;
_exptl_crystal_colour 'clear light colourless'
_exptl_crystal_colour_lustre clear
_exptl_crystal_colour_modifier light
_exptl_crystal_colour_primary colourless
_exptl_crystal_density_diffrn 1.342
_exptl_crystal_description block
_exptl_crystal_F_000 1456
_exptl_crystal_size_max 0.21
_exptl_crystal_size_mid 0.15
_exptl_crystal_size_min 0.14
_refine_diff_density_max 0.274
_refine_diff_density_min -0.359
_refine_diff_density_rms 0.052
_refine_ls_extinction_method none
_refine_ls_goodness_of_fit_ref 1.054
_refine_ls_hydrogen_treatment mixed
_refine_ls_matrix_type full
_refine_ls_number_parameters 230
_refine_ls_number_reflns 4525
_refine_ls_number_restraints 0
_refine_ls_restrained_S_all 1.054
_refine_ls_R_factor_all 0.0606
_refine_ls_R_factor_gt 0.0474
_refine_ls_shift/su_max 0.001
_refine_ls_shift/su_mean 0.000
_refine_ls_structure_factor_coef Fsqd
_refine_ls_weighting_details 'w=1/[\s^2^(Fo^2^)+(0.0623P)^2^+0.7690P] where P=(Fo^2^+2Fc^2^)/3'
_refine_ls_weighting_scheme calc
_refine_ls_wR_factor_gt 0.1247
_refine_ls_wR_factor_ref 0.1324
_reflns_Friedel_coverage 0.000
_reflns_number_gt 3581
_reflns_number_total 4525
_reflns_threshold_expression 'I > 2\s(I)'
_cod_data_source_file d3cc03745b2.cif
_cod_data_source_block wangyil_0601-3_auto
_cod_database_code 7132170
_shelx_shelxl_version_number 2018/1
_shelx_space_group_comment
;
The symmetry employed for this shelxl refinement is uniquely defined
by the following loop, which should always be used as a source of
symmetry information in preference to the above space-group names.
They are only intended as comments.
;
_shelx_estimated_absorpt_t_max 0.972
_shelx_estimated_absorpt_t_min 0.959
_reflns_odcompleteness_completeness 99.85
_reflns_odcompleteness_iscentric 1
_reflns_odcompleteness_theta 26.32
_olex2_refinement_description
;
1. Fixed Uiso
 At 1.2 times of:
  All C(H) groups, All C(H,H) groups
2.a Secondary CH2 refined with riding coordinates:
 C00C(H00A,H00C)
2.b Aromatic/amide H refined with riding coordinates:
 C00B(H00B), C00D(H00D), C00E(H00E), C00F(H00F), C00G(H00G), C00H(H00H),
 C00I(H00I), C00J(H00J), C00K(H00K), C00L(H00L), C00M(H00M), C00N(H00N),
 C00O(H00O), C00P(H00P)
;
_olex2_submission_special_instructions 'No special instructions were received'
_oxdiff_exptl_absorpt_empirical_details
;
Empirical correction (ABSPACK) includes:
- Absorption correction using spherical harmonics
- Frame scaling
;
_oxdiff_exptl_absorpt_empirical_full_max 2.553
_oxdiff_exptl_absorpt_empirical_full_min 0.572

loop_
_space_group_symop_operation_xyz
'x, y, z'
'-x+1/2, -y, z+1/2'
'-x, y+1/2, -z+1/2'
'x+1/2, -y+1/2, -z'
'-x, -y, -z'
'x-1/2, y, -z-1/2'
'x, -y-1/2, z-1/2'
'-x-1/2, y-1/2, z'

loop_
_atom_site_label
_atom_site_type_symbol
_atom_site_fract_x
_atom_site_fract_y
_atom_site_fract_z
_atom_site_U_iso_or_equiv
_atom_site_adp_type
_atom_site_occupancy
_atom_site_site_symmetry_order
_atom_site_calc_flag
_atom_site_refinement_flags_posn
_atom_site_refinement_flags_adp
_atom_site_refinement_flags_occupancy
_atom_site_disorder_assembly
_atom_site_disorder_group
S01 S 0.57129(5) 0.48423(2) 0.30293(2) 0.03925(13) Uani 1 1 d . . . . .
O002 O 0.39417(15) 0.49860(6) 0.32978(5) 0.0467(3) Uani 1 1 d . . . . .
O003 O 0.58466(19) 0.42293(6) 0.27245(5) 0.0553(3) Uani 1 1 d . . . . .
N004 N 0.6148(2) 0.54717(7) 0.26253(5) 0.0421(3) Uani 1 1 d . . . . .
C005 C 0.4389(2) 0.68050(7) 0.33401(5) 0.0363(3) Uani 1 1 d . . . . .
C006 C 0.6506(2) 0.60131(7) 0.38413(5) 0.0360(3) Uani 1 1 d . . . . .
C007 C 0.7802(2) 0.54152(8) 0.38555(5) 0.0377(3) Uani 1 1 d . . . . .
C008 C 0.5825(2) 0.62571(8) 0.43724(5) 0.0389(3) Uani 1 1 d . . . . .
C009 C 0.5979(2) 0.63033(7) 0.33769(5) 0.0360(3) Uani 1 1 d . . . . .
C00A C 0.7586(2) 0.48571(8) 0.35085(5) 0.0378(3) Uani 1 1 d . . . . .
C00B C 0.2587(2) 0.66444(8) 0.35463(6) 0.0406(3) Uani 1 1 d . . . . .
H00B H 0.240155 0.622424 0.371813 0.049 Uiso 1 1 calc R U . . .
C00C C 0.6962(2) 0.60982(8) 0.28640(6) 0.0422(3) Uani 1 1 d . . . . .
H00A H 0.685034 0.647172 0.260696 0.051 Uiso 1 1 calc R U . . .
H00C H 0.832766 0.602569 0.293482 0.051 Uiso 1 1 calc R U . . .
C00D C 0.9267(2) 0.53673(10) 0.42327(6) 0.0500(4) Uani 1 1 d . . . . .
H00D H 0.944664 0.572503 0.447646 0.060 Uiso 1 1 calc R U . . .
C00E C 0.8796(3) 0.42997(9) 0.35292(7) 0.0499(4) Uani 1 1 d . . . . .
H00E H 0.863989 0.393860 0.328718 0.060 Uiso 1 1 calc R U . . .
C00F C 0.4597(3) 0.74275(9) 0.30821(6) 0.0480(4) Uani 1 1 d . . . . .
H00F H 0.578788 0.754424 0.293271 0.058 Uiso 1 1 calc R U . . .
C00G C 0.1074(2) 0.70937(9) 0.35017(7) 0.0493(4) Uani 1 1 d . . . . .
H00G H -0.012902 0.697746 0.364388 0.059 Uiso 1 1 calc R U . . .
C00H C 0.4861(3) 0.58244(9) 0.47106(7) 0.0555(4) Uani 1 1 d . . . . .
H00H H 0.457953 0.537825 0.459966 0.067 Uiso 1 1 calc R U . . .
C00I C 1.0454(3) 0.48090(11) 0.42559(7) 0.0593(5) Uani 1 1 d . . . . .
H00I H 1.142903 0.479219 0.451409 0.071 Uiso 1 1 calc R U . . .
C00J C 0.3079(3) 0.78769(9) 0.30421(6) 0.0562(5) Uani 1 1 d . . . . .
H00J H 0.325220 0.829878 0.287186 0.067 Uiso 1 1 calc R U . . .
C00K C 0.1313(3) 0.77096(9) 0.32507(7) 0.0549(4) Uani 1 1 d . . . . .
H00K H 0.028073 0.801473 0.322141 0.066 Uiso 1 1 calc R U . . .
C00L C 1.0236(3) 0.42757(11) 0.39070(7) 0.0598(5) Uani 1 1 d . . . . .
H00L H 1.105908 0.389741 0.392512 0.072 Uiso 1 1 calc R U . . .
C00M C 0.4299(3) 0.60397(12) 0.52128(7) 0.0698(6) Uani 1 1 d . . . . .
H00M H 0.361149 0.574204 0.543515 0.084 Uiso 1 1 calc R U . . .
C00N C 0.4730(4) 0.66726(12) 0.53863(7) 0.0718(6) Uani 1 1 d . . . . .
H00N H 0.437926 0.681125 0.573127 0.086 Uiso 1 1 calc R U . . .
C00O C 0.6204(3) 0.69064(11) 0.45456(8) 0.0687(6) Uani 1 1 d . . . . .
H00O H 0.682154 0.721581 0.431723 0.082 Uiso 1 1 calc R U . . .
C00P C 0.5683(4) 0.71100(13) 0.50543(9) 0.0879(8) Uani 1 1 d . . . . .
H00P H 0.598686 0.755140 0.517212 0.105 Uiso 1 1 calc R U . . .
H004 H 0.681(3) 0.5328(10) 0.2373(8) 0.060(6) Uiso 1 1 d . . . . .

loop_
_atom_site_aniso_label
_atom_site_aniso_U_11
_atom_site_aniso_U_22
_atom_site_aniso_U_33
_atom_site_aniso_U_23
_atom_site_aniso_U_13
_atom_site_aniso_U_12
S01 0.0396(2) 0.0433(2) 0.0349(2) -0.00778(13) -0.00025(14) -0.00021(15)
O002 0.0381(5) 0.0553(7) 0.0468(6) -0.0065(5) 0.0040(5) -0.0054(5)
O003 0.0668(8) 0.0487(7) 0.0504(6) -0.0173(5) -0.0043(6) 0.0015(6)
N004 0.0465(7) 0.0520(8) 0.0279(6) -0.0058(5) 0.0023(5) 0.0032(6)
C005 0.0477(8) 0.0352(7) 0.0261(6) -0.0018(5) 0.0023(5) -0.0042(6)
C006 0.0382(7) 0.0397(7) 0.0301(6) -0.0036(5) 0.0039(5) -0.0066(6)
C007 0.0376(7) 0.0474(8) 0.0281(6) 0.0008(5) 0.0042(5) -0.0029(6)
C008 0.0442(7) 0.0435(8) 0.0290(6) -0.0045(5) 0.0002(6) -0.0013(6)
C009 0.0418(7) 0.0369(7) 0.0292(6) -0.0012(5) 0.0058(5) -0.0071(6)
C00A 0.0378(7) 0.0460(8) 0.0297(6) -0.0007(5) 0.0035(6) 0.0014(6)
C00B 0.0484(8) 0.0377(7) 0.0357(7) 0.0010(5) 0.0047(6) -0.0030(6)
C00C 0.0468(8) 0.0476(8) 0.0321(7) -0.0001(6) 0.0096(6) -0.0035(7)
C00D 0.0457(8) 0.0660(11) 0.0384(8) -0.0036(7) -0.0039(6) -0.0042(8)
C00E 0.0515(9) 0.0547(10) 0.0435(8) -0.0023(7) 0.0061(7) 0.0115(8)
C00F 0.0647(10) 0.0415(8) 0.0377(7) 0.0049(6) 0.0049(7) -0.0117(8)
C00G 0.0495(9) 0.0538(10) 0.0445(8) -0.0044(7) 0.0030(7) 0.0036(7)
C00H 0.0805(12) 0.0470(9) 0.0392(8) -0.0005(7) 0.0164(9) -0.0017(9)
C00I 0.0408(8) 0.0900(15) 0.0473(9) 0.0056(9) -0.0074(7) 0.0074(9)
C00J 0.0903(14) 0.0353(8) 0.0432(8) 0.0048(6) -0.0063(9) 0.0007(9)
C00K 0.0726(12) 0.0484(9) 0.0438(8) -0.0047(7) -0.0070(8) 0.0149(9)
C00L 0.0496(9) 0.0754(13) 0.0543(10) 0.0042(9) 0.0018(8) 0.0210(9)
C00M 0.0975(16) 0.0709(13) 0.0411(9) 0.0070(9) 0.0277(10) 0.0101(12)
C00N 0.0944(15) 0.0845(15) 0.0365(8) -0.0167(9) 0.0100(10) 0.0160(13)
C00O 0.0919(15) 0.0587(11) 0.0555(10) -0.0204(9) 0.0216(10) -0.0258(11)
C00P 0.118(2) 0.0790(15) 0.0668(13) -0.0413(12) 0.0189(13) -0.0214(14)

loop_
_atom_type_symbol
_atom_type_description
_atom_type_scat_dispersion_real
_atom_type_scat_dispersion_imag
_atom_type_scat_source
C C 0.0033 0.0016 'International Tables Vol C Tables 4.2.6.8 and 6.1.1.4'
H H 0.0000 0.0000 'International Tables Vol C Tables 4.2.6.8 and 6.1.1.4'
N N 0.0061 0.0033 'International Tables Vol C Tables 4.2.6.8 and 6.1.1.4'
O O 0.0106 0.0060 'International Tables Vol C Tables 4.2.6.8 and 6.1.1.4'
S S 0.1246 0.1234 'International Tables Vol C Tables 4.2.6.8 and 6.1.1.4'

loop_
_geom_angle_atom_site_label_1
_geom_angle_atom_site_label_2
_geom_angle_atom_site_label_3
_geom_angle
_geom_angle_site_symmetry_1
_geom_angle_site_symmetry_3
_geom_angle_publ_flag
O002 S01 N004 107.69(7) . . ?
O002 S01 C00A 108.20(7) . . ?
O003 S01 O002 118.23(7) . . ?
O003 S01 N004 107.09(7) . . ?
O003 S01 C00A 109.16(7) . . ?
N004 S01 C00A 105.79(7) . . ?
S01 N004 H004 108.6(14) . . ?
C00C N004 S01 116.76(9) . . ?
C00C N004 H004 112.3(15) . . ?
C00B C005 C009 119.96(13) . . ?
C00F C005 C009 122.24(14) . . ?
C00F C005 C00B 117.73(15) . . ?
C007 C006 C008 115.25(12) . . ?
C009 C006 C007 121.44(12) . . ?
C009 C006 C008 123.31(14) . . ?
C00A C007 C006 122.42(13) . . ?
C00D C007 C006 121.09(14) . . ?
C00D C007 C00A 116.44(15) . . ?
C00H C008 C006 120.49(14) . . ?
C00O C008 C006 121.29(14) . . ?
C00O C008 C00H 118.18(15) . . ?
C005 C009 C00C 117.49(12) . . ?
C006 C009 C005 122.49(12) . . ?
C006 C009 C00C 119.97(14) . . ?
C007 C00A S01 120.69(11) . . ?
C00E C00A S01 117.49(12) . . ?
C00E C00A C007 121.82(14) . . ?
C005 C00B H00B 119.5 . . ?
C00G C00B C005 120.96(14) . . ?
C00G C00B H00B 119.5 . . ?
N004 C00C C009 113.06(12) . . ?
N004 C00C H00A 109.0 . . ?
N004 C00C H00C 109.0 . . ?
C009 C00C H00A 109.0 . . ?
C009 C00C H00C 109.0 . . ?
H00A C00C H00C 107.8 . . ?
C007 C00D H00D 119.2 . . ?
C00I C00D C007 121.55(17) . . ?
C00I C00D H00D 119.2 . . ?
C00A C00E H00E 120.1 . . ?
C00L C00E C00A 119.76(17) . . ?
C00L C00E H00E 120.1 . . ?
C005 C00F H00F 119.5 . . ?
C00J C00F C005 121.00(16) . . ?
C00J C00F H00F 119.5 . . ?
C00B C00G H00G 119.8 . . ?
C00K C00G C00B 120.44(17) . . ?
C00K C00G H00G 119.8 . . ?
C008 C00H H00H 119.7 . . ?
C008 C00H C00M 120.69(17) . . ?
C00M C00H H00H 119.7 . . ?
C00D C00I H00I 119.5 . . ?
C00L C00I C00D 120.94(16) . . ?
C00L C00I H00I 119.5 . . ?
C00F C00J H00J 119.8 . . ?
C00K C00J C00F 120.33(15) . . ?
C00K C00J H00J 119.8 . . ?
C00G C00K C00J 119.53(17) . . ?
C00G C00K H00K 120.2 . . ?
C00J C00K H00K 120.2 . . ?
C00E C00L H00L 120.3 . . ?
C00I C00L C00E 119.46(18) . . ?
C00I C00L H00L 120.3 . . ?
C00H C00M H00M 119.6 . . ?
C00N C00M C00H 120.74(19) . . ?
C00N C00M H00M 119.6 . . ?
C00M C00N H00N 120.4 . . ?
C00M C00N C00P 119.28(17) . . ?
C00P C00N H00N 120.4 . . ?
C008 C00O H00O 119.7 . . ?
C008 C00O C00P 120.6(2) . . ?
C00P C00O H00O 119.7 . . ?
C00N C00P C00O 120.5(2) . . ?
C00N C00P H00P 119.8 . . ?
C00O C00P H00P 119.8 . . ?

loop_
_geom_bond_atom_site_label_1
_geom_bond_atom_site_label_2
_geom_bond_distance
_geom_bond_site_symmetry_2
_geom_bond_publ_flag
S01 O002 1.4356(11) . ?
S01 O003 1.4296(12) . ?
S01 N004 1.6275(14) . ?
S01 C00A 1.7761(15) . ?
N004 C00C 1.481(2) . ?
N004 H004 0.83(2) . ?
C005 C009 1.487(2) . ?
C005 C00B 1.396(2) . ?
C005 C00F 1.391(2) . ?
C006 C007 1.483(2) . ?
C006 C008 1.4940(18) . ?
C006 C009 1.349(2) . ?
C007 C00A 1.408(2) . ?
C007 C00D 1.397(2) . ?
C008 C00H 1.377(2) . ?
C008 C00O 1.373(2) . ?
C009 C00C 1.5131(19) . ?
C00A C00E 1.384(2) . ?
C00B H00B 0.9400 . ?
C00B C00G 1.381(2) . ?
C00C H00A 0.9800 . ?
C00C H00C 0.9800 . ?
C00D H00D 0.9400 . ?
C00D C00I 1.375(3) . ?
C00E H00E 0.9400 . ?
C00E C00L 1.382(3) . ?
C00F H00F 0.9400 . ?
C00F C00J 1.382(3) . ?
C00G H00G 0.9400 . ?
C00G C00K 1.374(3) . ?
C00H H00H 0.9400 . ?
C00H C00M 1.386(2) . ?
C00I H00I 0.9400 . ?
C00I C00L 1.374(3) . ?
C00J H00J 0.9400 . ?
C00J C00K 1.378(3) . ?
C00K H00K 0.9400 . ?
C00L H00L 0.9400 . ?
C00M H00M 0.9400 . ?
C00M C00N 1.351(3) . ?
C00N H00N 0.9400 . ?
C00N C00P 1.369(3) . ?
C00O H00O 0.9400 . ?
C00O C00P 1.386(3) . ?
C00P H00P 0.9400 . ?

loop_
_geom_torsion_atom_site_label_1
_geom_torsion_atom_site_label_2
_geom_torsion_atom_site_label_3
_geom_torsion_atom_site_label_4
_geom_torsion
_geom_torsion_site_symmetry_1
_geom_torsion_site_symmetry_2
_geom_torsion_site_symmetry_3
_geom_torsion_site_symmetry_4
_geom_torsion_publ_flag
S01 N004 C00C C009 -44.20(17) . . . . ?
S01 C00A C00E C00L -177.80(14) . . . . ?
O002 S01 N004 C00C 79.14(12) . . . . ?
O002 S01 C00A C007 -51.33(13) . . . . ?
O002 S01 C00A C00E 128.03(13) . . . . ?
O003 S01 N004 C00C -152.73(11) . . . . ?
O003 S01 C00A C007 178.78(12) . . . . ?
O003 S01 C00A C00E -1.85(15) . . . . ?
N004 S01 C00A C007 63.85(13) . . . . ?
N004 S01 C00A C00E -116.79(13) . . . . ?
C005 C009 C00C N004 -94.12(15) . . . . ?
C005 C00B C00G C00K 0.2(2) . . . . ?
C005 C00F C00J C00K -1.1(3) . . . . ?
C006 C007 C00A S01 -0.09(19) . . . . ?
C006 C007 C00A C00E -179.43(14) . . . . ?
C006 C007 C00D C00I 178.73(16) . . . . ?
C006 C008 C00H C00M 177.19(18) . . . . ?
C006 C008 C00O C00P -175.3(2) . . . . ?
C006 C009 C00C N004 83.31(17) . . . . ?
C007 C006 C008 C00H -57.2(2) . . . . ?
C007 C006 C008 C00O 120.22(19) . . . . ?
C007 C006 C009 C005 167.10(13) . . . . ?
C007 C006 C009 C00C -10.2(2) . . . . ?
C007 C00A C00E C00L 1.6(2) . . . . ?
C007 C00D C00I C00L -0.1(3) . . . . ?
C008 C006 C007 C00A 134.89(14) . . . . ?
C008 C006 C007 C00D -42.53(19) . . . . ?
C008 C006 C009 C005 -12.1(2) . . . . ?
C008 C006 C009 C00C 170.56(13) . . . . ?
C008 C00H C00M C00N -1.7(4) . . . . ?
C008 C00O C00P C00N -2.0(4) . . . . ?
C009 C005 C00B C00G -177.93(14) . . . . ?
C009 C005 C00F C00J 178.33(14) . . . . ?
C009 C006 C007 C00A -44.4(2) . . . . ?
C009 C006 C007 C00D 138.18(15) . . . . ?
C009 C006 C008 C00H 122.04(18) . . . . ?
C009 C006 C008 C00O -60.5(2) . . . . ?
C00A S01 N004 C00C -36.39(13) . . . . ?
C00A C007 C00D C00I 1.2(2) . . . . ?
C00A C00E C00L C00I -0.4(3) . . . . ?
C00B C005 C009 C006 -53.1(2) . . . . ?
C00B C005 C009 C00C 124.28(14) . . . . ?
C00B C005 C00F C00J 1.4(2) . . . . ?
C00B C00G C00K C00J 0.1(3) . . . . ?
C00D C007 C00A S01 177.44(11) . . . . ?
C00D C007 C00A C00E -1.9(2) . . . . ?
C00D C00I C00L C00E -0.3(3) . . . . ?
C00F C005 C009 C006 130.03(15) . . . . ?
C00F C005 C009 C00C -52.60(19) . . . . ?
C00F C005 C00B C00G -0.9(2) . . . . ?
C00F C00J C00K C00G 0.4(3) . . . . ?
C00H C008 C00O C00P 2.2(3) . . . . ?
C00H C00M C00N C00P 1.9(4) . . . . ?
C00M C00N C00P C00O -0.1(4) . . . . ?
C00O C008 C00H C00M -0.3(3) . . . . ?
